data_4349037
loop_
_publ_author_name
'Tong, King-Lung'
'Yee, Chi-Chung'
'Tse, Yuen Cheong'
'Au-Yeung, Ho Yu'

_publ_section_title
;
 Discoveries from a phenanthroline-based dynamic combinatorial library:
 catenane from a copper(i) or copper(ii) template?
;
_journal_issue 3
_journal_name_full 'Inorganic Chemistry Frontiers'
_journal_page_first 348
_journal_paper_doi 10.1039/C5QI00227C
_journal_volume 3
_journal_year 2016
_chemical_formula_moiety 'C52 H40 Cu N4 O4, F6 P'
_chemical_formula_sum 'C52 H40 Cu F6 N4 O4 P'
_chemical_formula_weight 993.39
_space_group_crystal_system triclinic
_space_group_IT_number 2
_space_group_name_Hall '-P 1'
_space_group_name_H-M_alt 'P -1'
_atom_sites_solution_hydrogens geom
_audit_creation_method SHELXL-2014/7
_audit_update_record
;
2015-10-15 deposited with the CCDC.
2015-12-08 downloaded from the CCDC.
;
_cell_angle_alpha 107.7890(10)
_cell_angle_beta 98.4350(10)
_cell_angle_gamma 110.0870(10)
_cell_formula_units_Z 2
_cell_length_a 12.8662(4)
_cell_length_b 12.9465(4)
_cell_length_c 15.7376(5)
_cell_measurement_reflns_used 9852
_cell_measurement_temperature 301(2)
_cell_measurement_theta_max 25.04
_cell_measurement_theta_min 2.51
_cell_volume 2249.57(13)
_computing_cell_refinement 'SAINT v8.34A (Bruker, 2014)'
_computing_data_collection 'APEX3 v2015.1-0 (Bruker, 2015)'
_computing_data_reduction 'SAINT v8.34A (Bruker, 2014)'
_computing_molecular_graphics 'Mercury (Macrae et. al, 2008)'
_computing_publication_material 'APEX3 v2015.1-0 (Bruker, 2015)'
_computing_structure_refinement 'XL (Sheldrick, 2008)'
_computing_structure_solution 'XT (Sheldrick, 2015)'
_diffrn_ambient_temperature 301(2)
_diffrn_detector_area_resol_mean 1024
_diffrn_measured_fraction_theta_full 0.999
_diffrn_measured_fraction_theta_max 0.999
_diffrn_measurement_device_type 'PHOTON100 CMOS detector'
_diffrn_measurement_method '\w scan'
_diffrn_radiation_type MoK\a
_diffrn_radiation_wavelength 0.71073
_diffrn_reflns_av_R_equivalents 0.1031
_diffrn_reflns_av_unetI/netI 0.0528
_diffrn_reflns_Laue_measured_fraction_full 0.999
_diffrn_reflns_Laue_measured_fraction_max 0.999
_diffrn_reflns_limit_h_max 15
_diffrn_reflns_limit_h_min -15
_diffrn_reflns_limit_k_max 15
_diffrn_reflns_limit_k_min -15
_diffrn_reflns_limit_l_max 18
_diffrn_reflns_limit_l_min -18
_diffrn_reflns_number 42659
_diffrn_reflns_point_group_measured_fraction_full 0.999
_diffrn_reflns_point_group_measured_fraction_max 0.999
_diffrn_reflns_theta_full 25.025
_diffrn_reflns_theta_max 25.025
_diffrn_reflns_theta_min 2.548
_diffrn_source 'microfocus I\mS'
_exptl_absorpt_coefficient_mu 0.598
_exptl_absorpt_correction_T_max 0.7456
_exptl_absorpt_correction_T_min 0.5915
_exptl_absorpt_correction_type multi-scan
_exptl_absorpt_process_details 'SADABS (Sheldrick, 2014)'
_exptl_crystal_colour red
_exptl_crystal_density_diffrn 1.467
_exptl_crystal_description block
_exptl_crystal_F_000 1020
_exptl_crystal_size_max 0.329
_exptl_crystal_size_mid 0.173
_exptl_crystal_size_min 0.084
_refine_diff_density_max 0.620
_refine_diff_density_min -0.417
_refine_diff_density_rms 0.051
_refine_ls_extinction_method none
_refine_ls_goodness_of_fit_ref 1.035
_refine_ls_hydrogen_treatment constr
_refine_ls_matrix_type full
_refine_ls_number_parameters 613
_refine_ls_number_reflns 7947
_refine_ls_number_restraints 0
_refine_ls_restrained_S_all 1.035
_refine_ls_R_factor_all 0.0668
_refine_ls_R_factor_gt 0.0477
_refine_ls_shift/su_max 0.001
_refine_ls_shift/su_mean 0.000
_refine_ls_structure_factor_coef Fsqd
_refine_ls_weighting_details 'w=1/[\s^2^(Fo^2^)+(0.0599P)^2^+1.1893P] where P=(Fo^2^+2Fc^2^)/3'
_refine_ls_weighting_scheme calc
_refine_ls_wR_factor_gt 0.1224
_refine_ls_wR_factor_ref 0.1328
_reflns_Friedel_coverage 0.000
_reflns_number_gt 6103
_reflns_number_total 7947
_reflns_threshold_expression 'I > 2\s(I)'
_cod_data_source_file c5qi00227c2.cif
_cod_data_source_block mo_CHEM0123_a0ma_a
_cod_original_cell_volume 2249.57(12)
_cod_database_code 4349037
_shelx_shelxl_version_number 2014/7
_shelx_space_group_comment
;
The symmetry employed for this shelxl refinement is uniquely defined
by the following loop, which should always be used as a source of
symmetry information in preference to the above space-group names.
They are only intended as comments.
;
_shelx_estimated_absorpt_t_min 0.827
_shelx_estimated_absorpt_t_max 0.951

loop_
_space_group_symop_operation_xyz
'x, y, z'
'-x, -y, -z'

loop_
_atom_site_label
_atom_site_type_symbol
_atom_site_fract_x
_atom_site_fract_y
_atom_site_fract_z
_atom_site_U_iso_or_equiv
_atom_site_adp_type
_atom_site_occupancy
_atom_site_site_symmetry_order
_atom_site_calc_flag
_atom_site_refinement_flags_posn
_atom_site_refinement_flags_adp
Cu1 Cu 0.24704(3) 0.26246(3) 0.72832(2) 0.04414(13) Uani 1 1 d . .
O1 O 0.6176(3) 0.3176(3) 0.8128(2) 0.1036(10) Uani 1 1 d . .
O2 O -0.02761(18) 0.10114(18) 0.61124(15) 0.0569(5) Uani 1 1 d . .
O3 O 0.36502(18) 0.54680(19) 0.90816(16) 0.0624(6) Uani 1 1 d . .
O4 O 0.26817(18) -0.07913(19) 0.52580(14) 0.0598(6) Uani 1 1 d . .
N1 N 0.39198(19) 0.3690(2) 0.70938(15) 0.0420(5) Uani 1 1 d . .
N2 N 0.16990(19) 0.3171(2) 0.63874(15) 0.0405(5) Uani 1 1 d . .
N3 N 0.21232(19) 0.2916(2) 0.85434(16) 0.0419(5) Uani 1 1 d . .
N4 N 0.21897(18) 0.09937(19) 0.73121(15) 0.0388(5) Uani 1 1 d . .
C1 C 0.5655(5) 0.1868(4) 0.8959(3) 0.0897(13) Uani 1 1 d . .
H1 H 0.4896 0.1787 0.8833 0.108 Uiso 1 1 calc R U
C2 C 0.6003(7) 0.1299(5) 0.9468(4) 0.120(2) Uani 1 1 d . .
H2 H 0.5482 0.0819 0.9687 0.144 Uiso 1 1 calc R U
C3 C 0.7109(8) 0.1443(7) 0.9649(4) 0.138(3) Uani 1 1 d . .
H3 H 0.7339 0.1052 0.9995 0.166 Uiso 1 1 calc R U
C4 C 0.7904(6) 0.2133(6) 0.9350(4) 0.128(2) Uani 1 1 d . .
H4 H 0.8665 0.2221 0.9498 0.154 Uiso 1 1 calc R U
C5 C 0.7570(4) 0.2703(4) 0.8823(3) 0.0991(15) Uani 1 1 d . .
H5 H 0.8096 0.3171 0.8601 0.119 Uiso 1 1 calc R U
C6 C 0.6438(4) 0.2563(3) 0.8633(3) 0.0762(11) Uani 1 1 d . .
C7 C 0.5189(3) 0.3346(4) 0.8122(3) 0.0686(10) Uani 1 1 d . .
H7A H 0.5234 0.3827 0.8746 0.082 Uiso 1 1 calc R U
H7B H 0.4538 0.2583 0.7923 0.082 Uiso 1 1 calc R U
C8 C 0.5012(3) 0.3955(3) 0.7478(2) 0.0516(7) Uani 1 1 d . .
C9 C 0.5919(3) 0.4740(3) 0.7289(2) 0.0660(9) Uani 1 1 d . .
H9 H 0.6679 0.4901 0.7559 0.079 Uiso 1 1 calc R U
C10 C 0.5674(3) 0.5267(3) 0.6705(3) 0.0688(10) Uani 1 1 d . .
H10 H 0.6270 0.5790 0.6574 0.083 Uiso 1 1 calc R U
C11 C 0.4533(3) 0.5025(3) 0.6303(2) 0.0576(8) Uani 1 1 d . .
C12 C 0.3679(3) 0.4216(2) 0.65119(19) 0.0444(7) Uani 1 1 d . .
C13 C 0.2484(3) 0.3925(2) 0.61239(19) 0.0445(7) Uani 1 1 d . .
C14 C 0.2182(3) 0.4458(3) 0.5531(2) 0.0571(8) Uani 1 1 d . .
C15 C 0.3079(4) 0.5276(4) 0.5332(3) 0.0757(11) Uani 1 1 d . .
H15 H 0.2887 0.5631 0.4938 0.091 Uiso 1 1 calc R U
C16 C 0.4184(4) 0.5549(3) 0.5693(3) 0.0754(11) Uani 1 1 d . .
H16 H 0.4744 0.6092 0.5547 0.090 Uiso 1 1 calc R U
C17 C 0.1005(4) 0.4149(3) 0.5189(2) 0.0672(10) Uani 1 1 d . .
H17 H 0.0758 0.4456 0.4776 0.081 Uiso 1 1 calc R U
C18 C 0.0223(3) 0.3404(3) 0.5461(2) 0.0630(9) Uani 1 1 d . .
H18 H -0.0558 0.3211 0.5240 0.076 Uiso 1 1 calc R U
C19 C 0.0584(3) 0.2923(3) 0.60721(19) 0.0482(7) Uani 1 1 d . .
C20 C -0.0222(3) 0.2192(3) 0.6457(2) 0.0524(8) Uani 1 1 d . .
H20A H 0.0047 0.2533 0.7131 0.063 Uiso 1 1 calc R U
H20B H -0.0982 0.2175 0.6270 0.063 Uiso 1 1 calc R U
C21 C -0.0757(2) 0.0271(3) 0.6541(2) 0.0511(7) Uani 1 1 d . .
C22 C -0.1179(3) 0.0580(3) 0.7294(2) 0.0614(9) Uani 1 1 d . .
H22 H -0.1171 0.1335 0.7538 0.074 Uiso 1 1 calc R U
C23 C -0.1613(3) -0.0242(3) 0.7680(3) 0.0706(10) Uani 1 1 d . .
H23 H -0.1890 -0.0031 0.8191 0.085 Uiso 1 1 calc R U
C24 C -0.1644(3) -0.1358(3) 0.7328(3) 0.0746(10) Uani 1 1 d . .
H24 H -0.1940 -0.1904 0.7596 0.090 Uiso 1 1 calc R U
C25 C -0.1234(3) -0.1664(3) 0.6575(3) 0.0733(10) Uani 1 1 d . .
H25 H -0.1250 -0.2422 0.6330 0.088 Uiso 1 1 calc R U
C26 C -0.0799(3) -0.0860(3) 0.6177(2) 0.0630(9) Uani 1 1 d . .
H26 H -0.0533 -0.1080 0.5661 0.076 Uiso 1 1 calc R U
C27 C 0.5308(3) 0.6843(3) 0.8993(3) 0.0742(10) Uani 1 1 d . .
H27 H 0.5731 0.6603 0.9363 0.089 Uiso 1 1 calc R U
C28 C 0.5867(4) 0.7705(4) 0.8690(3) 0.0936(14) Uani 1 1 d . .
H28 H 0.6669 0.8050 0.8859 0.112 Uiso 1 1 calc R U
C29 C 0.5263(5) 0.8065(4) 0.8143(4) 0.1003(15) Uani 1 1 d . .
H29 H 0.5647 0.8648 0.7935 0.120 Uiso 1 1 calc R U
C30 C 0.4093(4) 0.7559(4) 0.7907(3) 0.0868(12) Uani 1 1 d . .
H30 H 0.3680 0.7806 0.7537 0.104 Uiso 1 1 calc R U
C31 C 0.3502(3) 0.6689(3) 0.8202(3) 0.0691(10) Uani 1 1 d . .
H31 H 0.2700 0.6351 0.8034 0.083 Uiso 1 1 calc R U
C32 C 0.4127(3) 0.6330(3) 0.8755(2) 0.0563(8) Uani 1 1 d . .
C33 C 0.2426(3) 0.4948(3) 0.8884(2) 0.0541(8) Uani 1 1 d . .
H33A H 0.2070 0.4713 0.8228 0.065 Uiso 1 1 calc R U
H33B H 0.2166 0.5517 0.9241 0.065 Uiso 1 1 calc R U
C34 C 0.2101(3) 0.3889(3) 0.9140(2) 0.0508(7) Uani 1 1 d . .
C35 C 0.1781(3) 0.3897(3) 0.9949(2) 0.0704(10) Uani 1 1 d . .
H35 H 0.1770 0.4585 1.0355 0.084 Uiso 1 1 calc R U
C36 C 0.1483(3) 0.2898(4) 1.0146(2) 0.0699(10) Uani 1 1 d . .
H36 H 0.1265 0.2902 1.0684 0.084 Uiso 1 1 calc R U
C37 C 0.1505(3) 0.1867(3) 0.9536(2) 0.0540(8) Uani 1 1 d . .
C38 C 0.1837(2) 0.1930(3) 0.87370(19) 0.0416(6) Uani 1 1 d . .
C39 C 0.1873(2) 0.0897(2) 0.80822(19) 0.0411(6) Uani 1 1 d . .
C40 C 0.1588(2) -0.0150(3) 0.8251(2) 0.0507(7) Uani 1 1 d . .
C41 C 0.1239(3) -0.0178(3) 0.9070(2) 0.0619(9) Uani 1 1 d . .
H41 H 0.1028 -0.0879 0.9178 0.074 Uiso 1 1 calc R U
C42 C 0.1210(3) 0.0787(3) 0.9685(2) 0.0648(9) Uani 1 1 d . .
H42 H 0.0994 0.0748 1.0217 0.078 Uiso 1 1 calc R U
C43 C 0.1669(3) -0.1115(3) 0.7605(3) 0.0605(9) Uani 1 1 d . .
H43 H 0.1496 -0.1825 0.7696 0.073 Uiso 1 1 calc R U
C44 C 0.1998(3) -0.1013(3) 0.6846(2) 0.0585(8) Uani 1 1 d . .
H44 H 0.2060 -0.1651 0.6417 0.070 Uiso 1 1 calc R U
C45 C 0.2246(2) 0.0050(3) 0.6705(2) 0.0447(7) Uani 1 1 d . .
C46 C 0.2560(3) 0.0206(3) 0.5854(2) 0.0534(8) Uani 1 1 d . .
H46A H 0.1968 0.0347 0.5510 0.064 Uiso 1 1 calc R U
H46B H 0.3279 0.0905 0.6048 0.064 Uiso 1 1 calc R U
C47 C 0.3712(3) -0.0892(3) 0.5459(2) 0.0486(7) Uani 1 1 d . .
C48 C 0.3831(3) -0.1783(3) 0.4787(2) 0.0588(8) Uani 1 1 d . .
H48 H 0.3239 -0.2276 0.4241 0.071 Uiso 1 1 calc R U
C49 C 0.4850(4) -0.1930(3) 0.4938(3) 0.0708(10) Uani 1 1 d . .
H49 H 0.4936 -0.2530 0.4487 0.085 Uiso 1 1 calc R U
C50 C 0.5730(3) -0.1213(4) 0.5734(3) 0.0738(10) Uani 1 1 d . .
H50 H 0.6412 -0.1318 0.5823 0.089 Uiso 1 1 calc R U
C51 C 0.5595(3) -0.0348(4) 0.6391(3) 0.0699(10) Uani 1 1 d . .
H51 H 0.6191 0.0140 0.6935 0.084 Uiso 1 1 calc R U
C52 C 0.4587(3) -0.0175(3) 0.6269(2) 0.0606(8) Uani 1 1 d . .
H52 H 0.4503 0.0418 0.6729 0.073 Uiso 1 1 calc R U
P1 P -0.04911(7) 0.55138(7) 0.75422(6) 0.0534(2) Uani 1 1 d . .
F1 F 0.0277(3) 0.5955(3) 0.6925(2) 0.1402(13) Uani 1 1 d . .
F2 F 0.0143(3) 0.4731(3) 0.7654(2) 0.1391(12) Uani 1 1 d . .
F3 F -0.1351(2) 0.4445(2) 0.66354(18) 0.1155(9) Uani 1 1 d . .
F4 F -0.1301(3) 0.5107(3) 0.8123(2) 0.1189(10) Uani 1 1 d . .
F5 F -0.1150(4) 0.6282(3) 0.7399(3) 0.1696(16) Uani 1 1 d . .
F6 F 0.0380(3) 0.6606(2) 0.84142(18) 0.1252(11) Uani 1 1 d . .

loop_
_atom_site_aniso_label
_atom_site_aniso_U_11
_atom_site_aniso_U_22
_atom_site_aniso_U_33
_atom_site_aniso_U_23
_atom_site_aniso_U_13
_atom_site_aniso_U_12
Cu1 0.0467(2) 0.0487(2) 0.0465(2) 0.02677(17) 0.01714(16) 0.02130(17)
O1 0.098(2) 0.138(3) 0.144(3) 0.095(2) 0.062(2) 0.080(2)
O2 0.0584(13) 0.0507(12) 0.0584(13) 0.0109(10) 0.0191(11) 0.0265(10)
O3 0.0487(13) 0.0591(13) 0.0766(16) 0.0298(12) 0.0095(11) 0.0190(11)
O4 0.0535(13) 0.0639(14) 0.0479(12) 0.0030(10) 0.0065(10) 0.0275(11)
N1 0.0414(14) 0.0464(13) 0.0411(13) 0.0197(11) 0.0149(10) 0.0174(11)
N2 0.0451(14) 0.0435(13) 0.0351(12) 0.0129(10) 0.0095(10) 0.0234(11)
N3 0.0372(13) 0.0465(14) 0.0419(13) 0.0182(11) 0.0123(10) 0.0156(10)
N4 0.0344(12) 0.0436(13) 0.0417(13) 0.0193(10) 0.0104(10) 0.0172(10)
C1 0.115(4) 0.096(3) 0.078(3) 0.042(3) 0.026(3) 0.059(3)
C2 0.183(6) 0.119(4) 0.099(4) 0.061(3) 0.039(4) 0.092(4)
C3 0.187(8) 0.157(6) 0.105(4) 0.046(4) 0.013(5) 0.124(6)
C4 0.133(5) 0.130(5) 0.110(5) 0.005(4) -0.008(4) 0.095(5)
C5 0.092(3) 0.085(3) 0.104(3) 0.005(3) 0.012(3) 0.052(3)
C6 0.098(3) 0.070(2) 0.066(2) 0.020(2) 0.011(2) 0.051(2)
C7 0.0414(18) 0.106(3) 0.071(2) 0.049(2) 0.0142(16) 0.0321(19)
C8 0.0420(17) 0.0586(19) 0.0520(18) 0.0198(15) 0.0145(14) 0.0187(14)
C9 0.0437(19) 0.075(2) 0.066(2) 0.0233(19) 0.0180(16) 0.0114(17)
C10 0.065(2) 0.063(2) 0.074(2) 0.0285(19) 0.0362(19) 0.0111(17)
C11 0.072(2) 0.0537(19) 0.0541(19) 0.0271(16) 0.0309(17) 0.0236(17)
C12 0.0571(18) 0.0410(15) 0.0427(16) 0.0196(13) 0.0216(14) 0.0226(14)
C13 0.0608(19) 0.0437(16) 0.0362(15) 0.0167(12) 0.0168(13) 0.0273(14)
C14 0.086(3) 0.061(2) 0.0435(17) 0.0266(15) 0.0244(17) 0.0435(18)
C15 0.120(4) 0.080(3) 0.065(2) 0.051(2) 0.045(2) 0.056(3)
C16 0.105(3) 0.069(2) 0.078(3) 0.050(2) 0.051(2) 0.036(2)
C17 0.099(3) 0.085(3) 0.0454(19) 0.0323(18) 0.0205(19) 0.064(2)
C18 0.070(2) 0.082(2) 0.0446(18) 0.0174(17) 0.0055(16) 0.051(2)
C19 0.0547(19) 0.0491(17) 0.0383(15) 0.0068(13) 0.0079(13) 0.0291(14)
C20 0.0439(17) 0.0508(18) 0.0545(18) 0.0078(14) 0.0087(14) 0.0235(14)
C21 0.0382(16) 0.0523(18) 0.0544(18) 0.0117(15) 0.0056(14) 0.0196(14)
C22 0.053(2) 0.0547(19) 0.069(2) 0.0111(17) 0.0184(17) 0.0244(16)
C23 0.065(2) 0.073(2) 0.073(2) 0.024(2) 0.0309(19) 0.0277(19)
C24 0.073(3) 0.065(2) 0.083(3) 0.028(2) 0.018(2) 0.0271(19)
C25 0.079(3) 0.056(2) 0.080(3) 0.0167(19) 0.017(2) 0.0320(19)
C26 0.064(2) 0.058(2) 0.061(2) 0.0112(17) 0.0142(17) 0.0308(17)
C27 0.062(2) 0.075(2) 0.077(3) 0.030(2) 0.0138(19) 0.0204(19)
C28 0.067(3) 0.093(3) 0.103(3) 0.043(3) 0.020(2) 0.011(2)
C29 0.106(4) 0.080(3) 0.111(4) 0.049(3) 0.038(3) 0.020(3)
C30 0.106(4) 0.075(3) 0.097(3) 0.048(2) 0.027(3) 0.044(3)
C31 0.070(2) 0.063(2) 0.077(2) 0.0281(19) 0.0155(19) 0.0330(19)
C32 0.056(2) 0.0437(17) 0.061(2) 0.0151(15) 0.0129(16) 0.0170(15)
C33 0.0531(19) 0.0484(17) 0.0570(19) 0.0118(15) 0.0150(15) 0.0242(15)
C34 0.0444(17) 0.0544(18) 0.0462(17) 0.0100(14) 0.0133(14) 0.0198(14)
C35 0.078(2) 0.069(2) 0.057(2) 0.0113(18) 0.0343(19) 0.0273(19)
C36 0.072(2) 0.085(3) 0.049(2) 0.0228(19) 0.0327(17) 0.024(2)
C37 0.0423(17) 0.067(2) 0.0473(18) 0.0247(16) 0.0166(14) 0.0120(15)
C38 0.0311(14) 0.0503(17) 0.0402(15) 0.0191(13) 0.0096(12) 0.0119(12)
C39 0.0301(14) 0.0484(16) 0.0442(16) 0.0236(13) 0.0070(12) 0.0119(12)
C40 0.0394(16) 0.0528(18) 0.0599(19) 0.0301(15) 0.0106(14) 0.0128(13)
C41 0.053(2) 0.068(2) 0.069(2) 0.045(2) 0.0192(17) 0.0122(16)
C42 0.056(2) 0.082(3) 0.055(2) 0.0389(19) 0.0210(16) 0.0124(18)
C43 0.057(2) 0.0480(19) 0.082(2) 0.0362(18) 0.0193(18) 0.0181(15)
C44 0.060(2) 0.0420(17) 0.069(2) 0.0180(16) 0.0136(17) 0.0216(15)
C45 0.0393(16) 0.0463(16) 0.0476(17) 0.0166(13) 0.0084(13) 0.0196(13)
C46 0.059(2) 0.0581(19) 0.0462(17) 0.0141(15) 0.0144(15) 0.0329(16)
C47 0.0483(18) 0.0466(17) 0.0490(17) 0.0170(14) 0.0152(14) 0.0178(14)
C48 0.071(2) 0.0514(18) 0.0545(19) 0.0169(15) 0.0228(17) 0.0263(16)
C49 0.094(3) 0.063(2) 0.083(3) 0.036(2) 0.049(2) 0.048(2)
C50 0.069(3) 0.089(3) 0.094(3) 0.055(3) 0.035(2) 0.046(2)
C51 0.056(2) 0.077(2) 0.076(3) 0.035(2) 0.0108(18) 0.0250(19)
C52 0.055(2) 0.059(2) 0.060(2) 0.0142(16) 0.0138(17) 0.0218(16)
P1 0.0505(5) 0.0507(5) 0.0562(5) 0.0159(4) 0.0178(4) 0.0206(4)
F1 0.155(3) 0.112(2) 0.110(2) 0.0249(17) 0.079(2) 0.0039(19)
F2 0.139(2) 0.137(2) 0.152(3) 0.033(2) 0.006(2) 0.102(2)
F3 0.0911(18) 0.1041(19) 0.0870(17) -0.0008(14) -0.0001(14) 0.0099(15)
F4 0.130(2) 0.118(2) 0.107(2) 0.0432(16) 0.0753(18) 0.0312(17)
F5 0.199(4) 0.158(3) 0.233(4) 0.108(3) 0.067(3) 0.134(3)
F6 0.122(2) 0.0937(18) 0.0785(17) -0.0107(14) 0.0095(15) -0.0017(16)

loop_
_atom_type_symbol
_atom_type_description
_atom_type_scat_dispersion_real
_atom_type_scat_dispersion_imag
_atom_type_scat_source
C C 0.0033 0.0016 'International Tables Vol C Tables 4.2.6.8 and 6.1.1.4'
H H 0.0000 0.0000 'International Tables Vol C Tables 4.2.6.8 and 6.1.1.4'
N N 0.0061 0.0033 'International Tables Vol C Tables 4.2.6.8 and 6.1.1.4'
O O 0.0106 0.0060 'International Tables Vol C Tables 4.2.6.8 and 6.1.1.4'
F F 0.0171 0.0103 'International Tables Vol C Tables 4.2.6.8 and 6.1.1.4'
P P 0.1023 0.0942 'International Tables Vol C Tables 4.2.6.8 and 6.1.1.4'
Cu Cu 0.3201 1.2651 'International Tables Vol C Tables 4.2.6.8 and 6.1.1.4'

loop_
_geom_angle_atom_site_label_1
_geom_angle_atom_site_label_2
_geom_angle_atom_site_label_3
_geom_angle
N1 Cu1 N4 124.18(9)
N1 Cu1 N2 82.17(9)
N4 Cu1 N2 132.87(9)
N1 Cu1 N3 123.57(9)
N4 Cu1 N3 82.26(9)
N2 Cu1 N3 117.37(9)
C7 O1 C6 118.6(3)
C21 O2 C20 117.7(2)
C32 O3 C33 117.6(2)
C47 O4 C46 118.7(2)
C8 N1 C12 118.7(2)
C8 N1 Cu1 129.3(2)
C12 N1 Cu1 111.98(19)
C19 N2 C13 118.7(2)
C19 N2 Cu1 129.6(2)
C13 N2 Cu1 111.65(18)
C34 N3 C38 118.8(2)
C34 N3 Cu1 129.7(2)
C38 N3 Cu1 111.41(18)
C45 N4 C39 118.1(2)
C45 N4 Cu1 130.51(19)
C39 N4 Cu1 111.33(18)
C2 C1 C6 119.5(5)
C2 C1 H1 120.3
C6 C1 H1 120.3
C3 C2 C1 118.9(6)
C3 C2 H2 120.5
C1 C2 H2 120.5
C2 C3 C4 123.0(6)
C2 C3 H3 118.5
C4 C3 H3 118.5
C3 C4 C5 119.0(6)
C3 C4 H4 120.5
C5 C4 H4 120.5
C6 C5 C4 118.5(6)
C6 C5 H5 120.7
C4 C5 H5 120.7
O1 C6 C1 123.8(4)
O1 C6 C5 115.3(5)
C1 C6 C5 120.9(4)
O1 C7 C8 110.6(3)
O1 C7 H7A 109.5
C8 C7 H7A 109.5
O1 C7 H7B 109.5
C8 C7 H7B 109.5
H7A C7 H7B 108.1
N1 C8 C9 122.0(3)
N1 C8 C7 114.6(3)
C9 C8 C7 123.3(3)
C10 C9 C8 119.1(3)
C10 C9 H9 120.4
C8 C9 H9 120.4
C9 C10 C11 120.2(3)
C9 C10 H10 119.9
C11 C10 H10 119.9
C12 C11 C10 117.1(3)
C12 C11 C16 118.3(3)
C10 C11 C16 124.6(3)
N1 C12 C11 122.8(3)
N1 C12 C13 117.0(2)
C11 C12 C13 120.2(3)
N2 C13 C14 123.2(3)
N2 C13 C12 117.2(2)
C14 C13 C12 119.6(3)
C17 C14 C13 116.7(3)
C17 C14 C15 124.9(3)
C13 C14 C15 118.4(3)
C16 C15 C14 122.0(3)
C16 C15 H15 119.0
C14 C15 H15 119.0
C15 C16 C11 121.5(3)
C15 C16 H16 119.3
C11 C16 H16 119.3
C18 C17 C14 120.0(3)
C18 C17 H17 120.0
C14 C17 H17 120.0
C17 C18 C19 120.4(3)
C17 C18 H18 119.8
C19 C18 H18 119.8
N2 C19 C18 121.0(3)
N2 C19 C20 116.3(3)
C18 C19 C20 122.6(3)
O2 C20 C19 108.5(2)
O2 C20 H20A 110.0
C19 C20 H20A 110.0
O2 C20 H20B 110.0
C19 C20 H20B 110.0
H20A C20 H20B 108.4
O2 C21 C26 115.5(3)
O2 C21 C22 125.0(3)
C26 C21 C22 119.5(3)
C23 C22 C21 119.3(3)
C23 C22 H22 120.4
C21 C22 H22 120.4
C24 C23 C22 121.5(4)
C24 C23 H23 119.3
C22 C23 H23 119.3
C23 C24 C25 119.0(4)
C23 C24 H24 120.5
C25 C24 H24 120.5
C24 C25 C26 120.6(3)
C24 C25 H25 119.7
C26 C25 H25 119.7
C25 C26 C21 120.2(3)
C25 C26 H26 119.9
C21 C26 H26 119.9
C28 C27 C32 120.4(4)
C28 C27 H27 119.8
C32 C27 H27 119.8
C29 C28 C27 120.7(4)
C29 C28 H28 119.6
C27 C28 H28 119.6
C30 C29 C28 119.0(4)
C30 C29 H29 120.5
C28 C29 H29 120.5
C29 C30 C31 121.7(4)
C29 C30 H30 119.1
C31 C30 H30 119.1
C30 C31 C32 118.6(4)
C30 C31 H31 120.7
C32 C31 H31 120.7
O3 C32 C27 115.9(3)
O3 C32 C31 124.6(3)
C27 C32 C31 119.5(3)
O3 C33 C34 107.7(2)
O3 C33 H33A 110.2
C34 C33 H33A 110.2
O3 C33 H33B 110.2
C34 C33 H33B 110.2
H33A C33 H33B 108.5
N3 C34 C35 121.4(3)
N3 C34 C33 116.1(3)
C35 C34 C33 122.5(3)
C36 C35 C34 120.1(3)
C36 C35 H35 120.0
C34 C35 H35 120.0
C35 C36 C37 119.9(3)
C35 C36 H36 120.1
C37 C36 H36 120.1
C36 C37 C38 116.7(3)
C36 C37 C42 123.7(3)
C38 C37 C42 119.6(3)
N3 C38 C37 123.2(3)
N3 C38 C39 117.5(2)
C37 C38 C39 119.3(3)
N4 C39 C40 122.8(3)
N4 C39 C38 117.3(2)
C40 C39 C38 119.9(3)
C39 C40 C43 117.4(3)
C39 C40 C41 119.0(3)
C43 C40 C41 123.6(3)
C42 C41 C40 121.3(3)
C42 C41 H41 119.4
C40 C41 H41 119.4
C41 C42 C37 121.0(3)
C41 C42 H42 119.5
C37 C42 H42 119.5
C44 C43 C40 119.7(3)
C44 C43 H43 120.1
C40 C43 H43 120.1
C43 C44 C45 120.1(3)
C43 C44 H44 119.9
C45 C44 H44 119.9
N4 C45 C44 121.8(3)
N4 C45 C46 115.2(2)
C44 C45 C46 123.0(3)
O4 C46 C45 113.2(3)
O4 C46 H46A 108.9
C45 C46 H46A 108.9
O4 C46 H46B 108.9
C45 C46 H46B 108.9
H46A C46 H46B 107.7
C52 C47 C48 120.3(3)
C52 C47 O4 124.1(3)
C48 C47 O4 115.6(3)
C47 C48 C49 118.8(3)
C47 C48 H48 120.6
C49 C48 H48 120.6
C50 C49 C48 121.4(3)
C50 C49 H49 119.3
C48 C49 H49 119.3
C51 C50 C49 119.0(4)
C51 C50 H50 120.5
C49 C50 H50 120.5
C50 C51 C52 121.3(4)
C50 C51 H51 119.3
C52 C51 H51 119.3
C47 C52 C51 119.1(3)
C47 C52 H52 120.4
C51 C52 H52 120.4
F2 P1 F4 93.4(2)
F2 P1 F6 93.06(19)
F4 P1 F6 91.52(16)
F2 P1 F5 178.3(2)
F4 P1 F5 87.1(2)
F6 P1 F5 88.5(2)
F2 P1 F3 87.99(18)
F4 P1 F3 90.73(16)
F6 P1 F3 177.45(17)
F5 P1 F3 90.4(2)
F2 P1 F1 90.0(2)
F4 P1 F1 176.4(2)
F6 P1 F1 89.44(16)
F5 P1 F1 89.4(2)
F3 P1 F1 88.24(16)

loop_
_geom_bond_atom_site_label_1
_geom_bond_atom_site_label_2
_geom_bond_distance
Cu1 N1 2.029(2)
Cu1 N4 2.032(2)
Cu1 N2 2.038(2)
Cu1 N3 2.048(2)
O1 C7 1.360(4)
O1 C6 1.366(5)
O2 C21 1.366(4)
O2 C20 1.430(4)
O3 C32 1.363(4)
O3 C33 1.425(4)
O4 C47 1.377(4)
O4 C46 1.420(4)
N1 C8 1.324(4)
N1 C12 1.357(3)
N2 C19 1.336(4)
N2 C13 1.356(4)
N3 C34 1.334(4)
N3 C38 1.343(4)
N4 C45 1.334(4)
N4 C39 1.362(3)
C1 C2 1.368(6)
C1 C6 1.377(6)
C1 H1 0.9300
C2 C3 1.344(9)
C2 H2 0.9300
C3 C4 1.355(9)
C3 H3 0.9300
C4 C5 1.380(8)
C4 H4 0.9300
C5 C6 1.378(6)
C5 H5 0.9300
C7 C8 1.498(4)
C7 H7A 0.9700
C7 H7B 0.9700
C8 C9 1.397(4)
C9 C10 1.362(5)
C9 H9 0.9300
C10 C11 1.395(5)
C10 H10 0.9300
C11 C12 1.391(4)
C11 C16 1.437(5)
C12 C13 1.437(4)
C13 C14 1.403(4)
C14 C17 1.399(5)
C14 C15 1.421(5)
C15 C16 1.327(6)
C15 H15 0.9300
C16 H16 0.9300
C17 C18 1.355(5)
C17 H17 0.9300
C18 C19 1.401(4)
C18 H18 0.9300
C19 C20 1.483(4)
C20 H20A 0.9700
C20 H20B 0.9700
C21 C26 1.378(4)
C21 C22 1.382(5)
C22 C23 1.378(5)
C22 H22 0.9300
C23 C24 1.364(5)
C23 H23 0.9300
C24 C25 1.372(5)
C24 H24 0.9300
C25 C26 1.374(5)
C25 H25 0.9300
C26 H26 0.9300
C27 C28 1.364(5)
C27 C32 1.371(5)
C27 H27 0.9300
C28 C29 1.364(6)
C28 H28 0.9300
C29 C30 1.357(6)
C29 H29 0.9300
C30 C31 1.377(5)
C30 H30 0.9300
C31 C32 1.385(5)
C31 H31 0.9300
C33 C34 1.487(4)
C33 H33A 0.9700
C33 H33B 0.9700
C34 C35 1.393(5)
C35 C36 1.362(5)
C35 H35 0.9300
C36 C37 1.398(5)
C36 H36 0.9300
C37 C38 1.403(4)
C37 C42 1.419(5)
C38 C39 1.438(4)
C39 C40 1.396(4)
C40 C43 1.397(5)
C40 C41 1.432(4)
C41 C42 1.343(5)
C41 H41 0.9300
C42 H42 0.9300
C43 C44 1.354(5)
C43 H43 0.9300
C44 C45 1.396(4)
C44 H44 0.9300
C45 C46 1.505(4)
C46 H46A 0.9700
C46 H46B 0.9700
C47 C52 1.376(4)
C47 C48 1.377(4)
C48 C49 1.385(5)
C48 H48 0.9300
C49 C50 1.365(5)
C49 H49 0.9300
C50 C51 1.354(6)
C50 H50 0.9300
C51 C52 1.386(5)
C51 H51 0.9300
C52 H52 0.9300
P1 F2 1.536(3)
P1 F4 1.548(3)
P1 F6 1.553(2)
P1 F5 1.555(3)
P1 F3 1.567(2)
P1 F1 1.575(3)
